data_2226315
loop_
_publ_author_name
'Lutz, Martin'
'Smeets, Stef'
'Parois, Pascal'

_publ_section_title
;
 <i>catena</i>-Poly[[bis(ethylenediamine)copper(II)]-\m-sulfato]
;
_journal_coeditor_code VM2026
_journal_issue 6
_journal_name_full 'Acta Crystallographica Section E'
_journal_page_first m671
_journal_page_last m672
_journal_paper_doi 10.1107/S160053681001737X
_journal_volume 66
_journal_year 2010
_chemical_formula_iupac '[Cu (S O4) (C2 H8 N2)2]'
_chemical_formula_moiety 'C4 H16 Cu N4 O4 S'
_chemical_formula_sum 'C4 H16 Cu N4 O4 S'
_chemical_formula_weight 279.81
_chemical_name_systematic
;
<i>catena</i>-Poly[[bis(ethylenediamine)copper(II)]-\m-sulfato]
;
_space_group_IT_number 64
_symmetry_cell_setting orthorhombic
_symmetry_space_group_name_Hall '-C 2ac 2'
_symmetry_space_group_name_H-M 'C m c a'
_atom_sites_solution_hydrogens difmap
_atom_sites_solution_primary direct
_atom_sites_solution_secondary difmap
_audit_creation_method SHELXL-97
_cell_angle_alpha 90.00
_cell_angle_beta 90.00
_cell_angle_gamma 90.00
_cell_formula_units_Z 8
_cell_length_a 14.4959(3)
_cell_length_b 9.63748(8)
_cell_length_c 13.87746(17)
_cell_measurement_reflns_used 21936
_cell_measurement_temperature 110(2)
_cell_measurement_theta_max 34.97
_cell_measurement_theta_min 2.54
_cell_volume 1938.74(5)
_computing_cell_refinement 'PEAKREF (Schreurs, 2005)'
_computing_data_collection 'COLLECT (Nonius, 1999)'
_computing_data_reduction
;
Eval15 (Schreurs <i>et al.</i>,  2010) and SADABS (Sheldrick,
2008a)
;
_computing_molecular_graphics 'PLATON (Spek, 2009)'
_computing_publication_material 'SHELXL97 (Sheldrick, 2008b)'
_computing_structure_refinement 'SHELXL97 (Sheldrick, 2008b)'
_computing_structure_solution 'SHELXS97 (Sheldrick, 2008b)'
_diffrn_ambient_temperature 110(2)
_diffrn_measured_fraction_theta_full 1.000
_diffrn_measured_fraction_theta_max 1.000
_diffrn_measurement_device_type 'Nonius KappaCCD'
_diffrn_measurement_method '\f and \w scans'
_diffrn_radiation_monochromator graphite
_diffrn_radiation_source 'rotating anode'
_diffrn_radiation_type MoK\a
_diffrn_radiation_wavelength 0.71073
_diffrn_reflns_av_R_equivalents 0.0319
_diffrn_reflns_av_sigmaI/netI 0.0148
_diffrn_reflns_limit_h_max 23
_diffrn_reflns_limit_h_min -23
_diffrn_reflns_limit_k_max 15
_diffrn_reflns_limit_k_min -15
_diffrn_reflns_limit_l_max 22
_diffrn_reflns_limit_l_min -20
_diffrn_reflns_number 29167
_diffrn_reflns_theta_full 34.99
_diffrn_reflns_theta_max 34.99
_diffrn_reflns_theta_min 2.81
_exptl_absorpt_coefficient_mu 2.466
_exptl_absorpt_correction_T_max 0.9104
_exptl_absorpt_correction_T_min 0.4886
_exptl_absorpt_correction_type analytical
_exptl_absorpt_process_details '(SADABS; Sheldrick, 2008a)'
_exptl_crystal_colour blue
_exptl_crystal_density_diffrn 1.917
_exptl_crystal_density_method 'not measured'
_exptl_crystal_description plate
_exptl_crystal_F_000 1160
_exptl_crystal_size_max 0.36
_exptl_crystal_size_mid 0.21
_exptl_crystal_size_min 0.06
_refine_diff_density_max 0.439
_refine_diff_density_min -0.557
_refine_ls_extinction_method none
_refine_ls_goodness_of_fit_ref 1.102
_refine_ls_hydrogen_treatment mixed
_refine_ls_matrix_type full
_refine_ls_number_parameters 86
_refine_ls_number_reflns 2204
_refine_ls_number_restraints 0
_refine_ls_restrained_S_all 1.102
_refine_ls_R_factor_all 0.0235
_refine_ls_R_factor_gt 0.0190
_refine_ls_shift/su_max 0.001
_refine_ls_shift/su_mean 0.000
_refine_ls_structure_factor_coef Fsqd
_refine_ls_weighting_details 'calc w=1/[\s^2^(Fo^2^)+(0.0208P)^2^+2.1845P] where P=(Fo^2^+2Fc^2^)/3'
_refine_ls_weighting_scheme calc
_refine_ls_wR_factor_gt 0.0466
_refine_ls_wR_factor_ref 0.0482
_reflns_number_gt 1990
_reflns_number_total 2204
_reflns_threshold_expression I>2\s(I)
_cod_data_source_file vm2026.cif
_cod_data_source_block I
_cod_original_cell_volume 1938.73(5)
_cod_original_sg_symbol_Hall '-C 2bc 2'
_cod_database_code 2226315
_cod_database_fobs_code 2226315

loop_
_symmetry_equiv_pos_as_xyz
'x, y, z'
'-x, -y+1/2, z+1/2'
'x, -y, -z'
'-x, y+1/2, -z+1/2'
'x+1/2, y+1/2, z'
'-x+1/2, -y+1, z+1/2'
'x+1/2, -y+1/2, -z'
'-x+1/2, y+1, -z+1/2'
'-x, -y, -z'
'x, y-1/2, -z-1/2'
'-x, y, z'
'x, -y-1/2, z-1/2'
'-x+1/2, -y+1/2, -z'
'x+1/2, y, -z-1/2'
'-x+1/2, y+1/2, z'
'x+1/2, -y, z-1/2'

loop_
_atom_site_type_symbol
_atom_site_label
_atom_site_fract_x
_atom_site_fract_y
_atom_site_fract_z
_atom_site_U_iso_or_equiv
_atom_site_adp_type
_atom_site_calc_flag
_atom_site_refinement_flags
_atom_site_occupancy
_atom_site_disorder_assembly
_atom_site_disorder_group
Cu Cu1 0.0000 0.226359(15) 0.385553(11) 0.00587(4) Uani d S 1 . .
S S1 0.0000 0.24252(3) 0.13888(2) 0.00541(5) Uani d S 1 . .
O O1 0.0000 0.32265(9) 0.22939(6) 0.00932(16) Uani d S 1 . .
O O2 0.08343(5) 0.15354(7) 0.13383(5) 0.01049(12) Uani d . 1 . .
O O3 0.0000 0.34145(9) 0.05699(7) 0.00990(16) Uani d S 1 . .
N N1 0.09978(5) 0.08890(8) 0.35157(6) 0.00890(13) Uani d . 1 . .
H H1N 0.0983(10) 0.0830(15) 0.2899(12) 0.018(4) Uiso d . 1 . .
H H2N 0.0882(13) 0.0121(18) 0.3774(10) 0.022(4) Uiso d . 1 . .
N N2 0.10526(6) 0.35659(8) 0.41674(6) 0.00842(12) Uani d . 1 . .
H H3N 0.0944(12) 0.4387(18) 0.3986(11) 0.020(4) Uiso d . 1 . .
H H4N 0.1142(11) 0.3552(15) 0.4779(11) 0.016(4) Uiso d . 1 . .
C C1 0.18950(6) 0.14531(9) 0.38195(7) 0.01121(15) Uani d . 1 . .
H H1A 0.2397 0.1034 0.3434 0.013 Uiso calc R 1 . .
H H1B 0.2007 0.1241 0.4508 0.013 Uiso calc R 1 . .
C C2 0.18704(7) 0.30147(9) 0.36647(7) 0.01045(15) Uani d . 1 . .
H H2A 0.2438 0.3445 0.3926 0.013 Uiso calc R 1 . .
H H2B 0.1833 0.3227 0.2968 0.013 Uiso calc R 1 . .

loop_
_atom_site_aniso_label
_atom_site_aniso_U_11
_atom_site_aniso_U_22
_atom_site_aniso_U_33
_atom_site_aniso_U_12
_atom_site_aniso_U_13
_atom_site_aniso_U_23
Cu1 0.00700(7) 0.00409(6) 0.00652(7) 0.000 0.000 -0.00089(4)
S1 0.00864(12) 0.00388(10) 0.00371(11) 0.000 0.000 -0.00008(8)
O1 0.0172(4) 0.0071(4) 0.0036(4) 0.000 0.000 -0.0017(3)
O2 0.0111(3) 0.0101(3) 0.0102(3) 0.0040(2) 0.0003(2) -0.0006(2)
O3 0.0192(4) 0.0057(3) 0.0048(4) 0.000 0.000 0.0012(3)
N1 0.0094(3) 0.0064(3) 0.0109(3) -0.0003(2) -0.0013(3) -0.0010(2)
N2 0.0126(3) 0.0064(3) 0.0063(3) -0.0012(2) 0.0005(2) -0.0004(2)
C1 0.0091(4) 0.0088(3) 0.0157(4) 0.0001(3) -0.0027(3) -0.0002(3)
C2 0.0103(4) 0.0094(3) 0.0116(4) -0.0024(3) 0.0012(3) -0.0003(3)

loop_
_atom_type_symbol
_atom_type_description
_atom_type_scat_dispersion_real
_atom_type_scat_dispersion_imag
_atom_type_scat_source
C C 0.0033 0.0016 'International Tables Vol C Tables 4.2.6.8 and 6.1.1.4'
H H 0.0000 0.0000 'International Tables Vol C Tables 4.2.6.8 and 6.1.1.4'
Cu Cu 0.3201 1.2651 'International Tables Vol C Tables 4.2.6.8 and 6.1.1.4'
N N 0.0061 0.0033 'International Tables Vol C Tables 4.2.6.8 and 6.1.1.4'
O O 0.0106 0.0060 'International Tables Vol C Tables 4.2.6.8 and 6.1.1.4'
S S 0.1246 0.1234 'International Tables Vol C Tables 4.2.6.8 and 6.1.1.4'

loop_
_geom_angle_atom_site_label_1
_geom_angle_atom_site_label_2
_geom_angle_atom_site_label_3
_geom_angle_site_symmetry_1
_geom_angle_site_symmetry_3
_geom_angle
_geom_angle_publ_flag
N1 Cu1 N1 11 . 91.62(4) y
N1 Cu1 N2 11 11 85.22(3) ?
N1 Cu1 N2 . 11 176.81(3) y
N1 Cu1 N2 11 . 176.81(3) ?
N1 Cu1 N2 . . 85.22(3) y
N2 Cu1 N2 11 . 97.95(4) y
N1 Cu1 O1 11 . 92.50(3) ?
N1 Cu1 O1 . . 92.50(3) y
N2 Cu1 O1 11 . 87.27(3) ?
N2 Cu1 O1 . . 87.27(3) y
N1 Cu1 O3 11 2 92.95(3) ?
N1 Cu1 O3 . 2 92.95(3) y
N2 Cu1 O3 11 2 87.59(3) ?
N2 Cu1 O3 . 2 87.59(3) y
O1 Cu1 O3 . 2 172.18(3) y
O1 S1 O3 . . 108.42(5) ?
O1 S1 O2 . 11 110.05(3) ?
O3 S1 O2 . 11 109.58(3) ?
O1 S1 O2 . . 110.05(3) ?
O3 S1 O2 . . 109.59(3) ?
O2 S1 O2 11 . 109.14(6) ?
S1 O1 Cu1 . . 125.23(5) ?
C1 N1 Cu1 . . 108.92(5) ?
C1 N1 H1N . . 109.4(10) ?
Cu1 N1 H1N . . 105.0(10) ?
C1 N1 H2N . . 112.3(12) ?
Cu1 N1 H2N . . 109.6(12) ?
H1N N1 H2N . . 111.3(14) ?
C2 N2 Cu1 . . 106.36(5) ?
C2 N2 H3N . . 110.2(11) ?
Cu1 N2 H3N . . 112.1(11) ?
C2 N2 H4N . . 110.0(10) ?
Cu1 N2 H4N . . 108.4(10) ?
H3N N2 H4N . . 109.7(14) ?
N1 C1 C2 . . 107.73(7) ?
N1 C1 H1A . . 110.2 ?
C2 C1 H1A . . 110.2 ?
N1 C1 H1B . . 110.2 ?
C2 C1 H1B . . 110.2 ?
H1A C1 H1B . . 108.5 ?
N2 C2 C1 . . 107.97(7) ?
N2 C2 H2A . . 110.1 ?
C1 C2 H2A . . 110.1 ?
N2 C2 H2B . . 110.1 ?
C1 C2 H2B . . 110.1 ?
H2A C2 H2B . . 108.4 ?

loop_
_geom_bond_atom_site_label_1
_geom_bond_atom_site_label_2
_geom_bond_site_symmetry_2
_geom_bond_distance
_geom_bond_publ_flag
Cu1 N1 11 2.0172(8) ?
Cu1 N1 . 2.0173(8) y
Cu1 N2 11 2.0226(8) ?
Cu1 N2 . 2.0226(8) y
Cu1 O1 . 2.3575(9) y
Cu1 O3 2 2.4673(9) y
S1 O1 . 1.4745(9) ?
S1 O3 . 1.4834(9) ?
S1 O2 11 1.4842(7) ?
S1 O2 . 1.4842(7) ?
N1 C1 . 1.4712(12) ?
N1 H1N . 0.858(16) ?
N1 H2N . 0.839(17) ?
N2 C2 . 1.4745(12) ?
N2 H3N . 0.845(17) ?
N2 H4N . 0.859(15) ?
C1 C2 . 1.5207(13) ?
C1 H1A . 0.9900 ?
C1 H1B . 0.9900 ?
C2 H2A . 0.9900 ?
C2 H2B . 0.9900 ?

loop_
_geom_hbond_atom_site_label_D
_geom_hbond_atom_site_label_H
_geom_hbond_atom_site_label_A
_geom_hbond_site_symmetry_A
_geom_hbond_distance_DH
_geom_hbond_distance_HA
_geom_hbond_distance_DA
_geom_hbond_angle_DHA
N1 H1N O2 . 0.858(16) 2.280(16) 3.0944(11) 158.5(14)
N1 H2N O3 4_545 0.839(17) 2.274(17) 3.0642(11) 157.1(17)
N2 H3N O2 10_566 0.845(17) 2.125(17) 2.9636(10) 171.6(16)
N2 H4N O2 12_566 0.859(15) 2.210(15) 3.0308(10) 159.7(14)

loop_
_geom_torsion_atom_site_label_1
_geom_torsion_atom_site_label_2
_geom_torsion_atom_site_label_3
_geom_torsion_atom_site_label_4
_geom_torsion_site_symmetry_1
_geom_torsion_site_symmetry_2
_geom_torsion_site_symmetry_3
_geom_torsion_site_symmetry_4
_geom_torsion
_geom_torsion_publ_flag
O3 S1 O1 Cu1 . . . . 180.0 ?
O2 S1 O1 Cu1 11 . . . 60.16(3) ?
O2 S1 O1 Cu1 . . . . -60.16(3) ?
N1 Cu1 O1 S1 11 . . . -45.86(2) ?
N1 Cu1 O1 S1 . . . . 45.86(2) ?
N2 Cu1 O1 S1 11 . . . -130.95(2) ?
N2 Cu1 O1 S1 . . . . 130.95(2) ?
N1 Cu1 N1 C1 11 . . . -171.12(4) ?
N2 Cu1 N1 C1 . . . . 9.25(6) ?
O1 Cu1 N1 C1 . . . . 96.30(6) ?
N1 Cu1 N2 C2 . . . . 19.71(6) ?
N2 Cu1 N2 C2 11 . . . -159.89(4) ?
O1 Cu1 N2 C2 . . . . -73.03(6) ?
Cu1 N1 C1 C2 . . . . -35.63(9) ?
Cu1 N2 C2 C1 . . . . -44.31(8) ?
N1 C1 C2 N2 . . . . 53.74(10) y
